data_2001160
loop_
_publ_author_name
'Tahirov, T. H.'
'Lu, T.-H.'
'Liu, Y.-L.'
'Huang, C.-C.'
'Yuan, Y.-Z.'
'Chung, C.-S.'

_publ_section_title
;
 Structure of (2,5,9,13,16-pentaazaheptadecane)perchloratonickel(II)
 perchlorate, [Ni(ClO~4~)(C~12~H~31~N~5~)](ClO~4~)
;
_journal_issue 12
_journal_name_full 'Acta Crystallographica Section C'
_journal_page_first 2114
_journal_page_last 2115
_journal_paper_doi 10.1107/S0108270193005748
_journal_volume 49
_journal_year 1993
_chemical_formula_sum 'C12 H31 Cl2 N5 Ni O8'
_chemical_formula_weight 503.023
_space_group_IT_number 14
_space_group_name_Hall '-P 2yn'
_space_group_name_H-M_alt 'P 1 21/n 1'
_symmetry_cell_setting monoclinic
_symmetry_space_group_name_Hall '-P 2yn'
_symmetry_space_group_name_H-M 'P 1 21/n 1'
_atom_type_scat_source IntTabIV
_cell_angle_alpha 90.0
_cell_angle_beta 92.85(2)
_cell_angle_gamma 90.0
_cell_formula_units_Z 4
_cell_length_a 9.889(3)
_cell_length_b 25.239(4)
_cell_length_c 8.402(2)
_cell_measurement_reflns_used 25
_cell_measurement_temperature 298(3)
_cell_measurement_theta_max 17
_cell_measurement_theta_min 8
_cell_volume 2094.4(9)
_diffrn_measurement_device AFC5R
_diffrn_measurement_method \q/2\q
_diffrn_radiation_type CuK\a
_diffrn_radiation_wavelength 1.54178
_diffrn_reflns_av_R_equivalents 0.047
_diffrn_reflns_limit_h_max 11
_diffrn_reflns_limit_h_min 0
_diffrn_reflns_limit_k_max 28
_diffrn_reflns_limit_k_min 0
_diffrn_reflns_limit_l_max 9
_diffrn_reflns_limit_l_min -9
_diffrn_reflns_number 3410
_diffrn_reflns_theta_max 30.1
_diffrn_standards_decay_% 4
_diffrn_standards_interval_time 60
_diffrn_standards_number 3
_exptl_absorpt_coefficient_mu 4.14
_exptl_absorpt_correction_T_max 1.0000
_exptl_absorpt_correction_T_min 0.7152
_exptl_absorpt_correction_type 'empirical based on \y scan (North, Phillips & Mathews, 1968)'
_exptl_crystal_colour Blue
_exptl_crystal_density_diffrn 1.595
_exptl_crystal_description 'Rectangular pillar'
_exptl_crystal_size_max 0.50
_exptl_crystal_size_mid 0.43
_exptl_crystal_size_min 0.40
_refine_diff_density_max 1.07
_refine_diff_density_min -0.70
_refine_ls_extinction_method none
_refine_ls_goodness_of_fit_obs 24.27
_refine_ls_hydrogen_treatment refU
_refine_ls_number_parameters 253
_refine_ls_number_reflns 1457
_refine_ls_R_factor_obs 0.069
_refine_ls_shift/esd_max 1.554
_refine_ls_structure_factor_coef F
_refine_ls_weighting_scheme unit
_refine_ls_wR_factor_obs 0.080
_reflns_number_observed 1457
_reflns_number_total 3208
_reflns_observed_criterion I>2.5\s(I)
_cod_data_source_file as1043.cif
_cod_data_source_block as1043_structure_1_of_1
_cod_original_cell_volume 2094.0(10)
_cod_database_code 2001160

loop_
_space_group_symop_id
_space_group_symop_operation_xyz
1 x,y,z
2 -x+1/2,y+1/2,-z+1/2
3 -x,-y,-z
4 x+1/2,-y+1/2,z+1/2

loop_
_atom_site_label
_atom_site_fract_x
_atom_site_fract_y
_atom_site_fract_z
Ni .21065(19) .11407(8) .1858(2)
Cl(1) .2091(4) .04717(16) -.1707(4)
Cl(2) .1336(4) .34003(17) 1.1477(5)
O(11) .138(2) .0113(6) -.0929(16)
O(12) .1304(15) .0713(6) -.2922(14)
O(13) .301(2) .0216(8) -.237(2)
O(14) .2493(11) .0850(4) -.0599(11)
O(21) .0989(15) .2952(5) 1.2252(15)
O(22) .1205(15) .3345(6) .9875(16)
O(23) .2684(16) .3500(9) 1.171(2)
O(24) .068(3) .3797(6) 1.193(3)
N(1) .2612(11) .0328(4) .2617(13)
N(2) .4220(10) .1225(4) .2176(11)
N(3) .1844(11) .1878(4) .0690(12)
N(4) .0024(10) .0963(4) .1741(13)
N(5) .1725(10) .1420(4) .4184(11)
C(1) .1804(17) -.0040(6) .348(2)
C(2) .4039(15) .0350(6) .3268(18)
C(3) .4826(14) .0710(7) .2323(19)
C(4) .4940(14) .1565(7) .1114(18)
C(5) .4336(15) .2090(7) .084(2)
C(6) .3031(18) .2076(6) -.0166(18)
C(7) .0621(17) .1925(6) -.0456(19)
C(8) -.0699(16) .1768(7) .0238(18)
C(9) -.0871(12) .1193(7) .0472(18)
C(10) -.0441(13) .1033(7) .3397(19)
C(11) .0227(13) .1496(6) .4187(16)
C(12) .2410(14) .1904(6) .4847(16)
H(N1) .275 .011 .168
H(N2) .442 .142 .314
H(N3) .164 .215 .145
H(N4) -.006 .058 .165
H(N5) .198 .115 .494
H(1) .120 .018 .413
H(2) .130 -.026 .285
H(3) .238 -.023 .426
H(4) .403 .048 .436
H(5) .441 .000 .334
H(6) .576 .073 .280
H(7) .492 .054 .128
H(8) .588 .160 .147
H(9) .495 .139 .006
H(10) .415 .224 .189
H(11) .497 .233 .038
H(12) .282 .243 -.055
H(13) .315 .185 -.104
H(14) .057 .228 -.084
H(15) .077 .170 -.135
H(16) -.075 .193 .127
H(17) -.144 .190 -.043
H(18) -.180 .111 .071
H(19) -.070 .101 -.052
H(20) -.143 .111 .328
H(21) -.032 .073 .402
H(22) .003 .182 .354
H(23) -.005 .156 .520
H(24) .310 .201 .414
H(25) .180 .218 .496
H(26) .286 .182 .586

loop_
_geom_angle_atom_site_label_1
_geom_angle_atom_site_label_2
_geom_angle_atom_site_label_3
_geom_angle
_geom_angle_publ_flag
O(14) Ni N(1) 85.1(4) yes
O(14) Ni N(2) 86.3(4) yes
O(14) Ni N(3) 83.3(4) yes
O(14) Ni N(4) 95.7(4) yes
O(14) Ni N(5) 179.5(4) yes
N(1) Ni N(2) 81.2(4) yes
N(1) Ni N(3) 167.7(4) yes
N(1) Ni N(4) 91.3(4) yes
N(1) Ni N(5) 95.2(4) yes
N(2) Ni N(3) 93.9(4) yes
N(2) Ni N(4) 172.1(4) yes
N(2) Ni N(5) 94.1(4) yes
N(3) Ni N(4) 93.9(4) yes
N(3) Ni N(5) 96.4(4) yes
N(4) Ni N(5) 84.0(4) yes
O(11) Cl(1) O(12) 112.0(10) no
O(11) Cl(1) O(13) 106.0(10) no
O(11) Cl(1) O(14) 106.2(8) no
O(12) Cl(1) O(13) 107.0(10) no
O(12) Cl(1) O(14) 108.8(8) no
O(13) Cl(1) O(14) 118.0(10) no
O(21) Cl(2) O(22) 112.1(9) no
O(21) Cl(2) O(23) 111.0(10) no
O(21) Cl(2) O(24) 112.0(10) no
O(22) Cl(2) O(23) 102.0(10) no
O(22) Cl(2) O(24) 111.0(10) no
O(23) Cl(2) O(24) 109(2) no
Ni O(14) Cl(1) 142.4(7) no
Ni N(1) C(1) 128.5(9) yes
Ni N(1) C(2) 105.6(8) yes
C(1) N(1) C(2) 112.0(10) yes
Ni N(2) C(3) 109.2(8) yes
Ni N(2) C(4) 119.8(8) yes
C(3) N(2) C(4) 112.0(10) yes
Ni N(3) C(6) 116.0(8) yes
Ni N(3) C(7) 116.1(8) yes
C(6) N(3) C(7) 107.0(10) yes
Ni N(4) C(9) 120.2(9) yes
Ni N(4) C(10) 106.1(7) yes
C(9) N(4) C(10) 115.0(10) yes
Ni N(5) C(11) 105.4(7) yes
Ni N(5) C(12) 121.1(8) yes
C(11) N(5) C(12) 109.0(10) yes
N(1) C(2) C(3) 110.0(10) no
N(2) C(3) C(2) 112.0(10) no
N(2) C(4) C(5) 115.0(10) no
C(4) C(5) C(6) 114.0(10) no
N(3) C(6) C(5) 114.0(10) no
N(3) C(7) C(8) 114.0(10) no
C(7) C(8) C(9) 115.0(10) no
N(4) C(9) C(8) 115.0(10) no
N(4) C(10) C(11) 111.0(10) no
N(5) C(11) C(10) 109.0(10) no

loop_
_geom_bond_atom_site_label_1
_geom_bond_atom_site_label_2
_geom_bond_distance
_geom_bond_publ_flag
Ni O(14) 2.242(9) yes
Ni N(1) 2.200(10) yes
Ni N(2) 2.100(10) yes
Ni N(3) 2.110(10) yes
Ni N(4) 2.110(10) yes
Ni N(5) 2.130(10) yes
Cl(1) O(11) 1.34(2) no
Cl(1) O(12) 1.390(10) no
Cl(1) O(13) 1.27(2) no
Cl(1) O(14) 1.380(10) no
Cl(2) O(21) 1.360(10) no
Cl(2) O(22) 1.350(10) no
Cl(2) O(23) 1.36(2) no
Cl(2) O(24) 1.26(2) no
N(1) C(1) 1.44(2) yes
N(1) C(2) 1.49(2) yes
N(2) C(3) 1.43(2) yes
N(2) C(4) 1.45(2) yes
N(3) C(6) 1.49(2) yes
N(3) C(7) 1.51(2) yes
N(4) C(9) 1.47(2) yes
N(4) C(10) 1.50(2) yes
N(5) C(11) 1.49(2) yes
N(5) C(12) 1.49(2) yes
C(2) C(3) 1.46(2) no
C(4) C(5) 1.47(3) no
C(5) C(6) 1.51(2) no
C(7) C(8) 1.51(3) no
C(8) C(9) 1.48(2) no
C(10) C(11) 1.48(2) no
